data_8000462
loop_
_publ_author_name
'Sui, Qi'
'Li, Peng'
'Sun, Rong'
'Fang, Yu-Hui'
'Wang, Lin'
'Wang, Bing-Wu'
'Gao, En-Qing'
'Gao, Song'

_publ_section_title
;
 Effects of Different Counter Anions on Solid-State Electron Transfer in
 Viologen Compounds: Modulation of Color and Piezo- and Photochromic
 Properties.
;
_journal_name_full 'The journal of physical chemistry letters'
_journal_page_first 9282
_journal_page_last 9288
_journal_paper_doi 10.1021/acs.jpclett.0c02690
_journal_year 2020
_chemical_formula_sum 'C72 H68 F24 N6 O20 P4'
_chemical_formula_weight 1917.20
_space_group_crystal_system orthorhombic
_space_group_IT_number 48
_space_group_name_Hall '-P 2ab 2bc'
_space_group_name_H-M_alt 'P n n n :2'
_atom_sites_solution_hydrogens geom
_audit_creation_method SHELXL-2014
_cell_angle_alpha 90
_cell_angle_beta 90
_cell_angle_gamma 90
_cell_formula_units_Z 2
_cell_length_a 6.6837(3)
_cell_length_b 21.6852(9)
_cell_length_c 27.8092(12)
_cell_measurement_reflns_used 2601
_cell_measurement_temperature 296(2)
_cell_measurement_theta_max 19.42
_cell_measurement_theta_min 2.39
_cell_volume 4030.6(3)
_computing_cell_refinement 'Bruker SMART'
_computing_data_collection 'Bruker SMART'
_computing_data_reduction 'Bruker SAINT'
_computing_molecular_graphics 'Bruker SHELXTL'
_computing_publication_material 'Bruker SHELXTL'
_computing_structure_refinement 'SHELXL-2014 (Sheldrick, 2014)'
_computing_structure_solution 'Bruker SHELXTL'
_diffrn_ambient_temperature 296(2)
_diffrn_measured_fraction_theta_full 0.997
_diffrn_measured_fraction_theta_max 0.997
_diffrn_measurement_device_type 'CCD area detector'
_diffrn_measurement_method 'phi and omega scans'
_diffrn_radiation_type MoK\a
_diffrn_radiation_wavelength 0.71073
_diffrn_reflns_av_R_equivalents 0.1332
_diffrn_reflns_av_unetI/netI 0.0555
_diffrn_reflns_Laue_measured_fraction_full 0.997
_diffrn_reflns_Laue_measured_fraction_max 0.997
_diffrn_reflns_limit_h_max 8
_diffrn_reflns_limit_h_min -8
_diffrn_reflns_limit_k_max 25
_diffrn_reflns_limit_k_min -26
_diffrn_reflns_limit_l_max 34
_diffrn_reflns_limit_l_min -34
_diffrn_reflns_number 47744
_diffrn_reflns_point_group_measured_fraction_full 0.997
_diffrn_reflns_point_group_measured_fraction_max 0.997
_diffrn_reflns_theta_full 25.242
_diffrn_reflns_theta_max 26.021
_diffrn_reflns_theta_min 3.481
_exptl_absorpt_coefficient_mu 0.224
_exptl_absorpt_correction_T_max 0.7457
_exptl_absorpt_correction_T_min 0.6585
_exptl_absorpt_correction_type multi-scan
_exptl_absorpt_process_details SADABS
_exptl_crystal_colour YELLOW
_exptl_crystal_density_diffrn 1.580
_exptl_crystal_density_method 'NOT MEASURED'
_exptl_crystal_description PRISM
_exptl_crystal_F_000 1956
_exptl_crystal_size_max 0.42
_exptl_crystal_size_mid 0.35
_exptl_crystal_size_min 0.33
_refine_diff_density_max 0.717
_refine_diff_density_min -0.625
_refine_diff_density_rms 0.072
_refine_ls_extinction_method none
_refine_ls_goodness_of_fit_ref 1.026
_refine_ls_hydrogen_treatment constr
_refine_ls_matrix_type full
_refine_ls_number_parameters 287
_refine_ls_number_reflns 3985
_refine_ls_number_restraints 0
_refine_ls_restrained_S_all 1.026
_refine_ls_R_factor_all 0.1648
_refine_ls_R_factor_gt 0.0861
_refine_ls_shift/su_max 0.002
_refine_ls_shift/su_mean 0.000
_refine_ls_structure_factor_coef Fsqd
_refine_ls_weighting_details 'w=1/[\s^2^(Fo^2^)+(0.1691P)^2^+3.1530P] where P=(Fo^2^+2Fc^2^)/3'
_refine_ls_weighting_scheme calc
_refine_ls_wR_factor_gt 0.2477
_refine_ls_wR_factor_ref 0.3098
_reflns_Friedel_coverage 0.000
_reflns_number_gt 1934
_reflns_number_total 3985
_reflns_threshold_expression 'I > 2\s(I)'
_cod_data_source_file jz0c02690_si_004.cif
_cod_data_source_block 2
_cod_depositor_comments
;
The following automatic conversions were performed:

data item '_exptl_absorpt_correction_type' value 'MULTI-SCAN' was
changed to 'multi-scan' in accordance with the
/home/data/users/saulius/crontab/automatic-downloads/rss-feeds/ACS/lib/dictionaries/cif_core.dic
dictionary named 'cif_core.dic' version 2.4.2 last updated on
2011-04-26.

Automatic conversion script
Id: cif_fix_values 7556 2019-12-06 15:28:31Z antanas 
;
_cod_original_sg_symbol_H-M 'P n n n'
_cod_database_code 8000462
_shelx_space_group_comment
;
The symmetry employed for this shelxl refinement is uniquely defined
by the following loop, which should always be used as a source of
symmetry information in preference to the above space-group names.
They are only intended as comments.
;
_shelxl_version_number 2014-3

loop_
_space_group_symop_operation_xyz
'x, y, z'
'-x+1/2, -y+1/2, z'
'-x+1/2, y, -z+1/2'
'x, -y+1/2, -z+1/2'
'-x, -y, -z'
'x-1/2, y-1/2, -z'
'x-1/2, -y, z-1/2'
'-x, y-1/2, z-1/2'

loop_
_atom_site_label
_atom_site_type_symbol
_atom_site_fract_x
_atom_site_fract_y
_atom_site_fract_z
_atom_site_U_iso_or_equiv
_atom_site_adp_type
_atom_site_occupancy
_atom_site_site_symmetry_order
_atom_site_calc_flag
_atom_site_refinement_flags_posn
_atom_site_refinement_flags_adp
_atom_site_refinement_flags_occupancy
_atom_site_disorder_assembly
_atom_site_disorder_group
C1 C 0.0064(7) 0.6401(2) 0.31188(15) 0.0431(11) Uani 1 1 d . . . . .
C2 C -0.0007(7) 0.6167(2) 0.26156(14) 0.0403(11) Uani 1 1 d . . . . .
C3 C -0.0034(7) 0.5535(2) 0.25335(16) 0.0441(11) Uani 1 1 d . . . . .
H3 H -0.0031 0.5263 0.2792 0.053 Uiso 1 1 calc R U . . .
C4 C -0.0064(7) 0.5313(2) 0.20675(17) 0.0476(12) Uani 1 1 d . . . . .
H4 H -0.0077 0.4890 0.2009 0.057 Uiso 1 1 calc R U . . .
C5 C -0.0074(7) 0.5723(2) 0.16928(15) 0.0425(11) Uani 1 1 d . . . . .
C6 C -0.0052(7) 0.6356(2) 0.17645(15) 0.0457(12) Uani 1 1 d . . . . .
H6 H -0.0063 0.6627 0.1505 0.055 Uiso 1 1 calc R U . . .
C7 C -0.0013(7) 0.6572(2) 0.22272(14) 0.0454(12) Uani 1 1 d . . . . .
H7 H 0.0010 0.6994 0.2283 0.054 Uiso 1 1 calc R U . . .
C8 C 0.1358(8) 0.5693(3) 0.08937(16) 0.0608(16) Uani 1 1 d . . . . .
H8 H 0.2336 0.5963 0.1005 0.073 Uiso 1 1 calc R U . . .
C9 C 0.1426(8) 0.5507(3) 0.04310(18) 0.0616(16) Uani 1 1 d . . . . .
H9 H 0.2440 0.5648 0.0230 0.074 Uiso 1 1 calc R U . . .
C10 C -0.0017(7) 0.5106(2) 0.02542(15) 0.0456(12) Uani 1 1 d . . . . .
C11 C -0.1452(9) 0.4911(3) 0.05769(18) 0.0655(17) Uani 1 1 d . . . . .
H11 H -0.2432 0.4635 0.0477 0.079 Uiso 1 1 calc R U . . .
C12 C -0.1455(9) 0.5116(3) 0.10373(17) 0.0607(15) Uani 1 1 d . . . . .
H12 H -0.2451 0.4983 0.1246 0.073 Uiso 1 1 calc R U . . .
N1 N -0.0058(6) 0.55042(19) 0.11960(12) 0.0435(10) Uani 1 1 d . . . . .
O1 O 0.0314(6) 0.69962(16) 0.31432(10) 0.0577(10) Uani 1 1 d . . . . .
H1 H -0.0120 0.7123 0.3400 0.069 Uiso 1 1 calc R U . . .
O2 O -0.0049(6) 0.60681(16) 0.34637(11) 0.0558(10) Uani 1 1 d . . . . .
N2 N 0.7500 0.2500 0.12523(16) 0.0422(13) Uani 1 2 d S T P . .
C18 C 0.8584(8) 0.2918(2) 0.14915(15) 0.0531(14) Uani 1 1 d . . . . .
H18 H 0.9320 0.3210 0.1322 0.064 Uiso 1 1 calc R U . . .
C19 C 0.8621(9) 0.2921(3) 0.19807(16) 0.0560(14) Uani 1 1 d . . . . .
H19 H 0.9403 0.3207 0.2144 0.067 Uiso 1 1 calc R U . . .
C17 C 0.7500 0.2500 0.07326(19) 0.0408(16) Uani 1 2 d S T P . .
C20 C 0.7500 0.2500 0.22330(19) 0.0441(17) Uani 1 2 d S T P . .
O5 O -0.2242(15) 0.6524(5) 0.4314(3) 0.202(4) Uani 1 1 d . . . . .
C16 C 0.9255(9) 0.2574(3) 0.04941(16) 0.0678(17) Uani 1 1 d . . . . .
H16 H 1.0447 0.2622 0.0662 0.081 Uiso 1 1 calc R U . . .
O4 O -0.0689(14) 0.5851(6) 0.5051(4) 0.223(4) Uani 1 1 d . . . . .
P1 P 0.3688(3) 0.39376(8) 0.14091(10) 0.0939(8) Uani 1 1 d . . . . .
F1 F 0.5060(13) 0.4026(4) 0.1849(3) 0.218(4) Uani 1 1 d . . . . .
F2 F 0.2302(12) 0.3850(4) 0.0966(3) 0.203(3) Uani 1 1 d . . . . .
F3 F 0.3775(8) 0.4643(2) 0.1331(3) 0.181(3) Uani 1 1 d . . . . .
F4 F 0.3613(8) 0.3238(2) 0.1485(3) 0.166(3) Uani 1 1 d . . . . .
F5 F 0.1695(10) 0.4008(3) 0.1692(3) 0.192(4) Uani 1 1 d . . . . .
F6 F 0.5652(7) 0.3850(2) 0.1103(2) 0.140(2) Uani 1 1 d . . . . .
C15 C 0.9239(10) 0.2575(3) -0.00052(17) 0.0729(18) Uani 1 1 d . . . . .
H15 H 1.0434 0.2629 -0.0171 0.088 Uiso 1 1 calc R U . . .
C14 C 0.7500 0.2500 -0.0257(2) 0.0486(18) Uani 1 2 d S T P . .
C13 C 0.7500 0.2500 -0.0797(2) 0.058(2) Uani 1 2 d S T P . .
O3 O 0.5862(7) 0.2561(2) -0.10046(11) 0.0785(13) Uani 1 1 d . . . . .

loop_
_atom_site_aniso_label
_atom_site_aniso_U_11
_atom_site_aniso_U_22
_atom_site_aniso_U_33
_atom_site_aniso_U_23
_atom_site_aniso_U_13
_atom_site_aniso_U_12
C1 0.041(3) 0.056(3) 0.033(2) -0.002(2) -0.005(2) 0.003(2)
C2 0.041(3) 0.050(3) 0.031(2) -0.0033(19) -0.0034(19) 0.001(2)
C3 0.048(3) 0.049(3) 0.035(2) 0.005(2) -0.003(2) 0.005(2)
C4 0.052(3) 0.045(3) 0.045(3) -0.005(2) 0.000(2) 0.004(2)
C5 0.041(3) 0.054(3) 0.032(2) -0.011(2) -0.003(2) -0.001(2)
C6 0.056(3) 0.048(3) 0.033(2) -0.004(2) -0.003(2) -0.004(3)
C7 0.057(3) 0.047(3) 0.032(2) -0.004(2) 0.000(2) -0.005(2)
C8 0.055(3) 0.091(4) 0.036(3) -0.019(3) 0.003(2) -0.028(3)
C9 0.060(3) 0.088(4) 0.037(3) -0.014(3) 0.007(2) -0.025(3)
C10 0.051(3) 0.051(3) 0.034(2) -0.008(2) 0.000(2) -0.002(2)
C11 0.075(4) 0.075(4) 0.046(3) -0.020(3) 0.005(3) -0.030(3)
C12 0.073(4) 0.069(4) 0.040(3) -0.017(2) 0.015(3) -0.025(3)
N1 0.049(2) 0.050(2) 0.0318(19) -0.0111(16) 0.0003(18) -0.007(2)
O1 0.092(3) 0.054(2) 0.0277(16) -0.0070(14) -0.0053(17) -0.001(2)
O2 0.069(2) 0.064(2) 0.0343(17) 0.0043(16) -0.0037(17) 0.0038(19)
N2 0.048(3) 0.052(4) 0.027(3) 0.000 0.000 0.005(3)
C18 0.071(4) 0.056(3) 0.032(2) 0.005(2) -0.007(2) -0.017(3)
C19 0.077(4) 0.061(4) 0.030(2) -0.005(2) 0.000(2) -0.016(3)
C17 0.054(4) 0.051(4) 0.018(3) 0.000 0.000 0.004(3)
C20 0.064(4) 0.048(4) 0.020(3) 0.000 0.000 0.004(4)
O5 0.226(9) 0.244(10) 0.137(5) -0.051(6) 0.057(6) -0.076(8)
C16 0.056(3) 0.118(5) 0.029(2) -0.004(3) -0.002(2) 0.001(3)
O4 0.172(8) 0.268(12) 0.229(10) -0.045(8) 0.018(8) 0.016(8)
P1 0.0668(12) 0.0491(11) 0.166(2) -0.0149(11) 0.0056(13) -0.0002(9)
F1 0.208(8) 0.225(9) 0.221(8) -0.047(6) -0.082(6) -0.014(6)
F2 0.176(6) 0.222(8) 0.212(7) 0.030(6) -0.063(6) -0.047(6)
F3 0.111(4) 0.053(3) 0.379(10) 0.013(4) 0.014(5) -0.006(3)
F4 0.131(4) 0.056(3) 0.310(8) 0.005(4) 0.084(5) 0.009(3)
F5 0.139(5) 0.097(4) 0.341(10) -0.059(5) 0.113(6) -0.002(3)
F6 0.096(3) 0.098(4) 0.226(6) 0.016(3) 0.050(4) 0.003(3)
C15 0.073(4) 0.111(5) 0.035(3) -0.001(3) 0.014(3) 0.000(4)
C14 0.075(5) 0.048(4) 0.023(3) 0.000 0.000 0.009(4)
C13 0.108(7) 0.036(4) 0.030(4) 0.000 0.000 0.002(4)
O3 0.108(3) 0.099(3) 0.0280(18) 0.0090(19) -0.013(2) 0.009(3)

loop_
_atom_type_symbol
_atom_type_description
_atom_type_scat_dispersion_real
_atom_type_scat_dispersion_imag
_atom_type_scat_source
C C 0.0033 0.0016 'International Tables Vol C Tables 4.2.6.8 and 6.1.1.4'
H H 0.0000 0.0000 'International Tables Vol C Tables 4.2.6.8 and 6.1.1.4'
N N 0.0061 0.0033 'International Tables Vol C Tables 4.2.6.8 and 6.1.1.4'
O O 0.0106 0.0060 'International Tables Vol C Tables 4.2.6.8 and 6.1.1.4'
F F 0.0171 0.0103 'International Tables Vol C Tables 4.2.6.8 and 6.1.1.4'
P P 0.1023 0.0942 'International Tables Vol C Tables 4.2.6.8 and 6.1.1.4'

loop_
_geom_angle_atom_site_label_1
_geom_angle_atom_site_label_2
_geom_angle_atom_site_label_3
_geom_angle
_geom_angle_site_symmetry_1
_geom_angle_site_symmetry_3
_geom_angle_publ_flag
O2 C1 O1 124.1(4) . . ?
O2 C1 C2 122.9(5) . . ?
O1 C1 C2 113.0(4) . . ?
C3 C2 C7 119.6(4) . . ?
C3 C2 C1 119.4(4) . . ?
C7 C2 C1 121.0(4) . . ?
C4 C3 C2 119.9(4) . . ?
C4 C3 H3 120.0 . . ?
C2 C3 H3 120.0 . . ?
C5 C4 C3 119.0(5) . . ?
C5 C4 H4 120.5 . . ?
C3 C4 H4 120.5 . . ?
C4 C5 C6 122.2(4) . . ?
C4 C5 N1 120.5(4) . . ?
C6 C5 N1 117.2(4) . . ?
C7 C6 C5 118.2(4) . . ?
C7 C6 H6 120.9 . . ?
C5 C6 H6 120.9 . . ?
C6 C7 C2 121.0(5) . . ?
C6 C7 H7 119.5 . . ?
C2 C7 H7 119.5 . . ?
N1 C8 C9 122.3(5) . . ?
N1 C8 H8 118.8 . . ?
C9 C8 H8 118.8 . . ?
C8 C9 C10 120.1(5) . . ?
C8 C9 H9 119.9 . . ?
C10 C9 H9 119.9 . . ?
C11 C10 C9 116.4(4) . . ?
C11 C10 C10 122.3(6) . 5_565 ?
C9 C10 C10 121.3(5) . 5_565 ?
C12 C11 C10 121.0(5) . . ?
C12 C11 H11 119.5 . . ?
C10 C11 H11 119.5 . . ?
N1 C12 C11 121.3(5) . . ?
N1 C12 H12 119.4 . . ?
C11 C12 H12 119.4 . . ?
C12 N1 C8 118.9(4) . . ?
C12 N1 C5 120.9(4) . . ?
C8 N1 C5 120.2(4) . . ?
C1 O1 H1 109.5 . . ?
C18 N2 C18 120.4(5) 2_655 . ?
C18 N2 C17 119.8(3) 2_655 . ?
C18 N2 C17 119.8(3) . . ?
N2 C18 C19 120.6(5) . . ?
N2 C18 H18 119.7 . . ?
C19 C18 H18 119.7 . . ?
C18 C19 C20 119.9(5) . . ?
C18 C19 H19 120.0 . . ?
C20 C19 H19 120.0 . . ?
C16 C17 C16 121.5(6) . 2_655 ?
C16 C17 N2 119.3(3) . . ?
C16 C17 N2 119.3(3) 2_655 . ?
C19 C20 C19 118.5(6) 2_655 . ?
C19 C20 C20 120.7(3) 2_655 3_655 ?
C19 C20 C20 120.7(3) . 3_655 ?
C17 C16 C15 118.9(5) . . ?
C17 C16 H16 120.6 . . ?
C15 C16 H16 120.6 . . ?
F4 P1 F1 91.9(5) . . ?
F4 P1 F2 88.2(4) . . ?
F1 P1 F2 179.9(6) . . ?
F4 P1 F3 179.7(4) . . ?
F1 P1 F3 88.1(4) . . ?
F2 P1 F3 91.8(4) . . ?
F4 P1 F5 90.0(3) . . ?
F1 P1 F5 95.5(5) . . ?
F2 P1 F5 84.5(5) . . ?
F3 P1 F5 90.4(3) . . ?
F4 P1 F6 89.0(3) . . ?
F1 P1 F6 87.0(4) . . ?
F2 P1 F6 93.1(4) . . ?
F3 P1 F6 90.7(3) . . ?
F5 P1 F6 177.3(4) . . ?
C14 C15 C16 121.2(5) . . ?
C14 C15 H15 119.4 . . ?
C16 C15 H15 119.4 . . ?
C15 C14 C15 118.4(6) 2_655 . ?
C15 C14 C13 120.8(3) 2_655 . ?
C15 C14 C13 120.8(3) . . ?
O3 C13 O3 124.8(6) 2_655 . ?
O3 C13 C14 117.6(3) 2_655 . ?
O3 C13 C14 117.6(3) . . ?

loop_
_geom_bond_atom_site_label_1
_geom_bond_atom_site_label_2
_geom_bond_distance
_geom_bond_site_symmetry_2
_geom_bond_publ_flag
C1 O2 1.202(5) . ?
C1 O1 1.304(6) . ?
C1 C2 1.489(6) . ?
C2 C3 1.388(7) . ?
C2 C7 1.392(6) . ?
C3 C4 1.383(6) . ?
C3 H3 0.9300 . ?
C4 C5 1.370(7) . ?
C4 H4 0.9300 . ?
C5 C6 1.388(7) . ?
C5 N1 1.461(5) . ?
C6 C7 1.369(6) . ?
C6 H6 0.9300 . ?
C7 H7 0.9300 . ?
C8 N1 1.330(6) . ?
C8 C9 1.349(6) . ?
C8 H8 0.9300 . ?
C9 C10 1.389(7) . ?
C9 H9 0.9300 . ?
C10 C11 1.380(7) . ?
C10 C10 1.486(8) 5_565 ?
C11 C12 1.355(7) . ?
C11 H11 0.9300 . ?
C12 N1 1.332(6) . ?
C12 H12 0.9300 . ?
O1 H1 0.8200 . ?
N2 C18 1.338(5) 2_655 ?
N2 C18 1.338(5) . ?
N2 C17 1.445(7) . ?
C18 C19 1.360(6) . ?
C18 H18 0.9300 . ?
C19 C20 1.373(6) . ?
C19 H19 0.9300 . ?
C17 C16 1.357(6) . ?
C17 C16 1.357(6) 2_655 ?
C20 C19 1.373(6) 2_655 ?
C20 C20 1.485(11) 3_655 ?
C16 C15 1.389(6) . ?
C16 H16 0.9300 . ?
P1 F4 1.533(5) . ?
P1 F1 1.541(7) . ?
P1 F2 1.554(7) . ?
P1 F3 1.545(5) . ?
P1 F5 1.555(6) . ?
P1 F6 1.576(5) . ?
C15 C14 1.366(7) . ?
C15 H15 0.9300 . ?
C14 C15 1.366(7) 2_655 ?
C14 C13 1.504(9) . ?
C13 O3 1.245(5) 2_655 ?
C13 O3 1.245(5) . ?

loop_
_geom_hbond_atom_site_label_D
_geom_hbond_atom_site_label_H
_geom_hbond_atom_site_label_A
_geom_hbond_distance_DH
_geom_hbond_distance_HA
_geom_hbond_distance_DA
_geom_hbond_angle_DHA
_geom_hbond_site_symmetry_A
C4 H4 F5 0.93 2.42 3.236(7) 147.0 .
C6 H6 O3 0.93 2.53 3.415(6) 158.2 6_565
C8 H8 O2 0.93 2.35 3.153(6) 144.4 3
C9 H9 O4 0.93 2.35 3.236(10) 159.3 3
C12 H12 F3 0.93 2.64 3.447(8) 145.8 1_455
O1 H1 O3 0.82 1.91 2.583(4) 139.1 7_566
C18 H18 F2 0.93 2.62 3.521(9) 162.4 1_655
C18 H18 F5 0.93 2.56 3.197(8) 125.6 1_655
C19 H19 F5 0.93 2.64 3.229(8) 122.3 1_655
